data_4081173
loop_
_publ_author_name
'Li, Junfei'
'Kuai, Wenying'
'Liu, Weiping'
'Zheng, Wenjun'

_publ_section_title
;
 A Sandwich Zwitterionic Ruthenium Complex Bearing a Cyanamido Group
;
_journal_issue 15
_journal_name_full Organometallics
_journal_page_first 4050
_journal_paper_doi 10.1021/om400547r
_journal_volume 32
_journal_year 2013
_chemical_formula_sum 'C37 H42 N4 Ru'
_chemical_formula_weight 643.82
_chemical_name_systematic
; 
 ? 
;
_space_group_IT_number 14
_symmetry_cell_setting monoclinic
_symmetry_space_group_name_Hall '-P 2yn'
_symmetry_space_group_name_H-M 'P 1 21/n 1'
_atom_sites_solution_hydrogens geom
_atom_sites_solution_primary direct
_atom_sites_solution_secondary difmap
_audit_creation_method SHELXL-97
_cell_angle_alpha 90.00
_cell_angle_beta 92.7120(10)
_cell_angle_gamma 90.00
_cell_formula_units_Z 4
_cell_length_a 12.4660(10)
_cell_length_b 13.8350(10)
_cell_length_c 18.8667(14)
_cell_measurement_temperature 296(2)
_cell_volume 3250.2(4)
_computing_structure_refinement 'SHELXL-97 (Sheldrick, 2008)'
_computing_structure_solution 'SHELXS-97 (Sheldrick, 2008)'
_diffrn_ambient_temperature 296(2)
_diffrn_measured_fraction_theta_full 0.999
_diffrn_measured_fraction_theta_max 0.999
_diffrn_radiation_monochromator graphite
_diffrn_radiation_source 'fine-focus sealed tube'
_diffrn_radiation_type MoK\a
_diffrn_radiation_wavelength 0.71073
_diffrn_reflns_av_R_equivalents 0.0254
_diffrn_reflns_av_sigmaI/netI 0.0278
_diffrn_reflns_limit_h_max 14
_diffrn_reflns_limit_h_min -11
_diffrn_reflns_limit_k_max 14
_diffrn_reflns_limit_k_min -16
_diffrn_reflns_limit_l_max 22
_diffrn_reflns_limit_l_min -22
_diffrn_reflns_number 17888
_diffrn_reflns_theta_full 25.05
_diffrn_reflns_theta_max 25.05
_diffrn_reflns_theta_min 1.83
_exptl_absorpt_coefficient_mu 0.513
_exptl_absorpt_correction_T_max 0.9043
_exptl_absorpt_correction_T_min 0.8613
_exptl_absorpt_correction_type multi-scan
_exptl_absorpt_process_details sadabs
_exptl_crystal_density_diffrn 1.316
_exptl_crystal_density_method 'not measured'
_exptl_crystal_F_000 1344
_exptl_crystal_size_max 0.30
_exptl_crystal_size_mid 0.20
_exptl_crystal_size_min 0.20
_refine_diff_density_max 0.265
_refine_diff_density_min -0.271
_refine_diff_density_rms 0.046
_refine_ls_extinction_coef 0.0025(3)
_refine_ls_extinction_expression Fc^*^=kFc[1+0.001xFc^2^\l^3^/sin(2\q)]^-1/4^
_refine_ls_extinction_method SHELXL
_refine_ls_goodness_of_fit_ref 0.947
_refine_ls_hydrogen_treatment constr
_refine_ls_matrix_type full
_refine_ls_number_parameters 391
_refine_ls_number_reflns 5749
_refine_ls_number_restraints 219
_refine_ls_restrained_S_all 0.978
_refine_ls_R_factor_all 0.0374
_refine_ls_R_factor_gt 0.0274
_refine_ls_shift/su_max 0.001
_refine_ls_shift/su_mean 0.000
_refine_ls_structure_factor_coef Fsqd
_refine_ls_weighting_details 'calc w=1/[\s^2^(Fo^2^)+(0.0287P)^2^+2.4929P] where P=(Fo^2^+2Fc^2^)/3'
_refine_ls_weighting_scheme calc
_refine_ls_wR_factor_gt 0.0636
_refine_ls_wR_factor_ref 0.0691
_reflns_number_gt 4784
_reflns_number_total 5749
_reflns_threshold_expression >2sigma(I)
_cod_data_source_file om400547r_si_002.cif
_cod_data_source_block ru3
_cod_original_sg_symbol_H-M P2(1)/n
_cod_database_code 4081173

loop_
_symmetry_equiv_pos_as_xyz
'x, y, z'
'-x+1/2, y+1/2, -z+1/2'
'-x, -y, -z'
'x-1/2, -y-1/2, z-1/2'

loop_
_atom_site_label
_atom_site_type_symbol
_atom_site_fract_x
_atom_site_fract_y
_atom_site_fract_z
_atom_site_U_iso_or_equiv
_atom_site_adp_type
_atom_site_occupancy
_atom_site_symmetry_multiplicity
_atom_site_calc_flag
_atom_site_refinement_flags
Ru1 Ru 0.562639(15) 0.205753(13) 0.229963(10) 0.03446(8) Uani 1 1 d .
N1 N 0.5679(2) 0.06473(16) 0.35752(12) 0.0530(6) Uani 1 1 d .
N2 N 0.44865(17) 0.05979(16) 0.12782(12) 0.0460(5) Uani 1 1 d .
N3 N 0.71317(19) 0.15537(17) 0.20429(12) 0.0538(6) Uani 1 1 d U
N4 N 0.89482(19) 0.1301(2) 0.16951(13) 0.0646(7) Uani 1 1 d U
C1 C 0.5647(2) 0.11679(18) 0.30890(13) 0.0420(6) Uani 1 1 d .
C2 C 0.5972(2) 0.00775(18) 0.41645(13) 0.0438(6) Uani 1 1 d U
C3 C 0.6661(2) 0.0474(2) 0.46896(14) 0.0514(7) Uani 1 1 d U
C4 C 0.6975(3) -0.0111(2) 0.52546(16) 0.0607(8) Uani 1 1 d U
H4 H 0.7435 0.0133 0.5613 0.073 Uiso 1 1 calc R
C5 C 0.6622(3) -0.1043(2) 0.52959(16) 0.0624(8) Uani 1 1 d U
H5 H 0.6845 -0.1426 0.5680 0.075 Uiso 1 1 calc R
C6 C 0.5943(3) -0.1417(2) 0.47751(16) 0.0594(8) Uani 1 1 d U
H6 H 0.5711 -0.2054 0.4810 0.071 Uiso 1 1 calc R
C7 C 0.5593(2) -0.08641(19) 0.41957(14) 0.0487(6) Uani 1 1 d U
C8 C 0.4847(3) -0.1275(2) 0.36250(17) 0.0727(9) Uani 1 1 d U
H8A H 0.4261 -0.0836 0.3531 0.109 Uiso 1 1 calc R
H8B H 0.4573 -0.1885 0.3779 0.109 Uiso 1 1 calc R
H8C H 0.5230 -0.1367 0.3201 0.109 Uiso 1 1 calc R
C9 C 0.7031(3) 0.1505(2) 0.46526(19) 0.0798(10) Uani 1 1 d U
H9A H 0.6440 0.1929 0.4735 0.120 Uiso 1 1 calc R
H9B H 0.7294 0.1632 0.4191 0.120 Uiso 1 1 calc R
H9C H 0.7596 0.1614 0.5007 0.120 Uiso 1 1 calc R
C10 C 0.49340(19) 0.11199(17) 0.16742(13) 0.0373(5) Uani 1 1 d .
C11 C 0.39831(19) -0.00725(19) 0.08218(13) 0.0421(6) Uani 1 1 d U
C12 C 0.3861(2) -0.1014(2) 0.10643(15) 0.0509(7) Uani 1 1 d U
C13 C 0.3373(3) -0.1671(2) 0.05984(17) 0.0636(8) Uani 1 1 d U
H13 H 0.3278 -0.2306 0.0745 0.076 Uiso 1 1 calc R
C14 C 0.3025(3) -0.1405(2) -0.00731(17) 0.0671(9) Uani 1 1 d U
H14 H 0.2702 -0.1859 -0.0378 0.080 Uiso 1 1 calc R
C15 C 0.3154(2) -0.0469(2) -0.02956(16) 0.0599(8) Uani 1 1 d U
H15 H 0.2914 -0.0296 -0.0752 0.072 Uiso 1 1 calc R
C16 C 0.3632(2) 0.0223(2) 0.01448(14) 0.0470(6) Uani 1 1 d U
C17 C 0.3764(3) 0.1248(2) -0.00893(17) 0.0674(9) Uani 1 1 d U
H17A H 0.3247 0.1648 0.0132 0.101 Uiso 1 1 calc R
H17B H 0.3654 0.1286 -0.0596 0.101 Uiso 1 1 calc R
H17C H 0.4475 0.1467 0.0046 0.101 Uiso 1 1 calc R
C18 C 0.4241(3) -0.1283(2) 0.18062(16) 0.0731(9) Uani 1 1 d U
H18A H 0.4099 -0.1956 0.1886 0.110 Uiso 1 1 calc R
H18B H 0.3868 -0.0901 0.2140 0.110 Uiso 1 1 calc R
H18C H 0.4999 -0.1166 0.1867 0.110 Uiso 1 1 calc R
C19 C 0.8023(2) 0.14372(19) 0.19301(14) 0.0455(6) Uani 1 1 d U
C20 C 0.9904(2) 0.10976(19) 0.20765(16) 0.0510(7) Uani 1 1 d U
C21 C 1.0054(2) 0.1107(2) 0.28178(17) 0.0556(7) Uani 1 1 d U
C22 C 1.1058(3) 0.0896(2) 0.3123(2) 0.0730(9) Uani 1 1 d U
H22 H 1.1151 0.0892 0.3615 0.088 Uiso 1 1 calc R
C23 C 1.1913(3) 0.0694(3) 0.2727(3) 0.0873(12) Uani 1 1 d U
H23 H 1.2583 0.0562 0.2944 0.105 Uiso 1 1 calc R
C24 C 1.1773(3) 0.0688(2) 0.2007(2) 0.0797(10) Uani 1 1 d U
H24 H 1.2357 0.0546 0.1736 0.096 Uiso 1 1 calc R
C25 C 1.0784(2) 0.0887(2) 0.16641(19) 0.0627(8) Uani 1 1 d U
C26 C 1.0648(3) 0.0873(3) 0.0869(2) 0.0904(12) Uani 1 1 d U
H26A H 1.0627 0.1524 0.0693 0.136 Uiso 1 1 calc R
H26B H 0.9989 0.0551 0.0731 0.136 Uiso 1 1 calc R
H26C H 1.1239 0.0535 0.0676 0.136 Uiso 1 1 calc R
C27 C 0.9165(3) 0.1354(3) 0.32981(17) 0.0787(10) Uani 1 1 d U
H27A H 0.9443 0.1368 0.3781 0.118 Uiso 1 1 calc R
H27B H 0.8609 0.0876 0.3248 0.118 Uiso 1 1 calc R
H27C H 0.8875 0.1977 0.3172 0.118 Uiso 1 1 calc R
C28 C 0.5349(3) 0.3418(2) 0.16859(16) 0.0602(8) Uani 1 1 d U
C29 C 0.6177(3) 0.3599(2) 0.2199(2) 0.0667(9) Uani 1 1 d U
C30 C 0.5778(3) 0.34664(19) 0.28781(17) 0.0565(8) Uani 1 1 d U
C31 C 0.4686(2) 0.32006(18) 0.27796(15) 0.0476(6) Uani 1 1 d U
C32 C 0.4420(2) 0.31761(18) 0.20488(16) 0.0509(7) Uani 1 1 d U
C33 C 0.3308(3) 0.3028(3) 0.1723(2) 0.0969(14) Uani 1 1 d U
H33A H 0.2932 0.2566 0.1999 0.145 Uiso 1 1 calc R
H33B H 0.3354 0.2791 0.1247 0.145 Uiso 1 1 calc R
H33C H 0.2927 0.3631 0.1715 0.145 Uiso 1 1 calc R
C34 C 0.5382(5) 0.3576(3) 0.08919(19) 0.1235(19) Uani 1 1 d U
H34A H 0.5076 0.4195 0.0772 0.185 Uiso 1 1 calc R
H34B H 0.4979 0.3077 0.0647 0.185 Uiso 1 1 calc R
H34C H 0.6114 0.3557 0.0754 0.185 Uiso 1 1 calc R
C35 C 0.7313(3) 0.3893(3) 0.2063(3) 0.144(2) Uani 1 1 d U
H35A H 0.7520 0.3618 0.1623 0.217 Uiso 1 1 calc R
H35B H 0.7786 0.3665 0.2443 0.217 Uiso 1 1 calc R
H35C H 0.7355 0.4585 0.2037 0.217 Uiso 1 1 calc R
C36 C 0.6363(4) 0.3691(3) 0.3571(2) 0.1204(19) Uani 1 1 d U
H36A H 0.6337 0.4374 0.3658 0.181 Uiso 1 1 calc R
H36B H 0.7098 0.3489 0.3553 0.181 Uiso 1 1 calc R
H36C H 0.6029 0.3354 0.3947 0.181 Uiso 1 1 calc R
C37 C 0.3908(4) 0.3081(2) 0.3359(2) 0.0937(13) Uani 1 1 d U
H37A H 0.3592 0.3695 0.3461 0.141 Uiso 1 1 calc R
H37B H 0.4281 0.2836 0.3778 0.141 Uiso 1 1 calc R
H37C H 0.3354 0.2634 0.3207 0.141 Uiso 1 1 calc R

loop_
_atom_site_aniso_label
_atom_site_aniso_U_11
_atom_site_aniso_U_22
_atom_site_aniso_U_33
_atom_site_aniso_U_23
_atom_site_aniso_U_13
_atom_site_aniso_U_12
Ru1 0.03383(12) 0.03070(12) 0.03845(12) 0.00262(8) -0.00229(8) 0.00020(8)
N1 0.0702(17) 0.0468(13) 0.0422(13) 0.0074(11) 0.0046(11) 0.0134(12)
N2 0.0398(12) 0.0478(13) 0.0498(13) -0.0084(11) -0.0027(10) 0.0027(10)
N3 0.0419(13) 0.0583(14) 0.0606(14) -0.0029(12) -0.0025(11) 0.0073(11)
N4 0.0436(14) 0.0890(19) 0.0614(15) -0.0024(14) 0.0040(12) 0.0135(13)
C1 0.0482(15) 0.0348(13) 0.0427(14) -0.0028(12) -0.0017(11) 0.0041(11)
C2 0.0513(16) 0.0425(14) 0.0379(13) 0.0076(11) 0.0065(11) 0.0121(12)
C3 0.0564(17) 0.0486(15) 0.0492(15) 0.0026(13) 0.0040(13) 0.0049(13)
C4 0.0627(19) 0.0654(19) 0.0529(17) 0.0052(15) -0.0099(14) 0.0066(15)
C5 0.067(2) 0.0647(19) 0.0553(17) 0.0199(15) -0.0043(15) 0.0158(16)
C6 0.0654(19) 0.0462(16) 0.0666(19) 0.0147(14) 0.0036(15) 0.0052(14)
C7 0.0541(16) 0.0461(15) 0.0457(15) 0.0016(12) 0.0016(12) 0.0081(13)
C8 0.088(3) 0.063(2) 0.065(2) -0.0027(16) -0.0121(18) -0.0017(18)
C9 0.101(3) 0.061(2) 0.077(2) 0.0028(18) -0.007(2) -0.0155(19)
C10 0.0352(13) 0.0348(13) 0.0417(13) 0.0051(11) -0.0001(11) 0.0051(11)
C11 0.0330(13) 0.0477(15) 0.0457(14) -0.0117(12) 0.0013(11) -0.0006(11)
C12 0.0518(16) 0.0506(16) 0.0505(15) -0.0042(13) 0.0055(13) -0.0022(13)
C13 0.070(2) 0.0504(17) 0.071(2) -0.0085(15) 0.0080(16) -0.0137(15)
C14 0.066(2) 0.069(2) 0.066(2) -0.0257(17) -0.0035(16) -0.0138(16)
C15 0.0566(18) 0.074(2) 0.0479(16) -0.0122(15) -0.0083(13) 0.0026(16)
C16 0.0392(14) 0.0537(16) 0.0479(15) -0.0064(13) 0.0013(12) 0.0050(12)
C17 0.073(2) 0.064(2) 0.065(2) 0.0055(16) -0.0066(16) 0.0095(17)
C18 0.094(3) 0.066(2) 0.0593(19) 0.0072(16) -0.0026(18) -0.0017(19)
C19 0.0431(15) 0.0424(14) 0.0503(15) -0.0055(12) -0.0043(12) 0.0038(12)
C20 0.0387(15) 0.0399(14) 0.0746(19) 0.0006(13) 0.0044(13) 0.0004(12)
C21 0.0460(16) 0.0442(15) 0.076(2) -0.0022(14) -0.0052(14) -0.0020(13)
C22 0.064(2) 0.0569(19) 0.095(2) -0.0022(17) -0.0194(19) 0.0019(16)
C23 0.051(2) 0.067(2) 0.141(3) -0.007(2) -0.020(2) 0.0084(17)
C24 0.0424(18) 0.062(2) 0.136(3) -0.004(2) 0.017(2) 0.0112(15)
C25 0.0487(17) 0.0454(16) 0.095(2) -0.0004(16) 0.0177(16) 0.0034(13)
C26 0.083(3) 0.091(3) 0.101(3) 0.003(2) 0.040(2) 0.017(2)
C27 0.068(2) 0.105(3) 0.062(2) -0.009(2) -0.0031(17) -0.002(2)
C28 0.089(2) 0.0361(14) 0.0561(17) 0.0118(13) 0.0149(16) 0.0103(15)
C29 0.0550(18) 0.0315(14) 0.115(3) 0.0087(16) 0.0202(18) -0.0048(13)
C30 0.069(2) 0.0296(13) 0.0684(19) -0.0029(13) -0.0205(15) 0.0012(13)
C31 0.0575(17) 0.0293(12) 0.0567(16) 0.0018(11) 0.0098(13) 0.0061(11)
C32 0.0535(17) 0.0345(14) 0.0633(17) 0.0016(12) -0.0099(14) 0.0102(12)
C33 0.073(2) 0.068(2) 0.145(4) -0.014(2) -0.051(2) 0.0227(19)
C34 0.236(6) 0.072(3) 0.065(2) 0.028(2) 0.047(3) 0.033(3)
C35 0.072(3) 0.062(2) 0.304(7) 0.012(4) 0.064(4) -0.018(2)
C36 0.170(5) 0.058(2) 0.124(3) -0.029(2) -0.090(3) 0.017(3)
C37 0.123(3) 0.062(2) 0.102(3) 0.002(2) 0.061(3) 0.010(2)

loop_
_atom_type_symbol
_atom_type_description
_atom_type_scat_dispersion_real
_atom_type_scat_dispersion_imag
_atom_type_scat_source
C C 0.0033 0.0016 'International Tables Vol C Tables 4.2.6.8 and 6.1.1.4'
H H 0.0000 0.0000 'International Tables Vol C Tables 4.2.6.8 and 6.1.1.4'
N N 0.0061 0.0033 'International Tables Vol C Tables 4.2.6.8 and 6.1.1.4'
Ru Ru -1.2594 0.8363 'International Tables Vol C Tables 4.2.6.8 and 6.1.1.4'

loop_
_geom_angle_atom_site_label_1
_geom_angle_atom_site_label_2
_geom_angle_atom_site_label_3
_geom_angle
C10 Ru1 C1 91.85(10)
C10 Ru1 N3 90.84(10)
C1 Ru1 N3 89.25(10)
C10 Ru1 C31 120.36(10)
C1 Ru1 C31 97.42(10)
N3 Ru1 C31 147.65(10)
C10 Ru1 C32 93.44(10)
C1 Ru1 C32 126.85(11)
N3 Ru1 C32 143.40(11)
C31 Ru1 C32 37.33(10)
C10 Ru1 C28 101.32(11)
C1 Ru1 C28 159.25(11)
N3 Ru1 C28 106.34(11)
C31 Ru1 C28 62.10(10)
C32 Ru1 C28 37.28(11)
C10 Ru1 C30 155.36(10)
C1 Ru1 C30 100.45(11)
N3 Ru1 C30 110.43(11)
C31 Ru1 C30 37.25(11)
C32 Ru1 C30 62.10(10)
C28 Ru1 C30 61.65(11)
C10 Ru1 C29 135.61(12)
C1 Ru1 C29 132.53(12)
N3 Ru1 C29 90.91(10)
C31 Ru1 C29 61.46(11)
C32 Ru1 C29 61.45(11)
C28 Ru1 C29 36.51(12)
C30 Ru1 C29 36.56(12)
C1 N1 C2 166.7(3)
C10 N2 C11 176.7(3)
C19 N3 Ru1 168.0(2)
C19 N4 C20 128.3(3)
N1 C1 Ru1 178.1(2)
C7 C2 C3 122.7(2)
C7 C2 N1 119.1(2)
C3 C2 N1 118.2(2)
C4 C3 C2 117.4(3)
C4 C3 C9 121.1(3)
C2 C3 C9 121.4(3)
C5 C4 C3 121.2(3)
C5 C4 H4 119.4
C3 C4 H4 119.4
C4 C5 C6 120.4(3)
C4 C5 H5 119.8
C6 C5 H5 119.8
C5 C6 C7 121.2(3)
C5 C6 H6 119.4
C7 C6 H6 119.4
C6 C7 C2 117.1(3)
C6 C7 C8 121.1(3)
C2 C7 C8 121.7(3)
C7 C8 H8A 109.5
C7 C8 H8B 109.5
H8A C8 H8B 109.5
C7 C8 H8C 109.5
H8A C8 H8C 109.5
H8B C8 H8C 109.5
C3 C9 H9A 109.5
C3 C9 H9B 109.5
H9A C9 H9B 109.5
C3 C9 H9C 109.5
H9A C9 H9C 109.5
H9B C9 H9C 109.5
N2 C10 Ru1 176.1(2)
C12 C11 C16 122.8(2)
C12 C11 N2 118.2(2)
C16 C11 N2 119.0(2)
C13 C12 C11 117.2(3)
C13 C12 C18 122.5(3)
C11 C12 C18 120.3(3)
C14 C13 C12 121.4(3)
C14 C13 H13 119.3
C12 C13 H13 119.3
C13 C14 C15 120.0(3)
C13 C14 H14 120.0
C15 C14 H14 120.0
C14 C15 C16 121.5(3)
C14 C15 H15 119.3
C16 C15 H15 119.3
C15 C16 C11 117.1(3)
C15 C16 C17 121.9(3)
C11 C16 C17 121.0(2)
C16 C17 H17A 109.5
C16 C17 H17B 109.5
H17A C17 H17B 109.5
C16 C17 H17C 109.5
H17A C17 H17C 109.5
H17B C17 H17C 109.5
C12 C18 H18A 109.5
C12 C18 H18B 109.5
H18A C18 H18B 109.5
C12 C18 H18C 109.5
H18A C18 H18C 109.5
H18B C18 H18C 109.5
N3 C19 N4 170.2(3)
N4 C20 C21 125.7(3)
N4 C20 C25 115.3(3)
C21 C20 C25 118.9(3)
C22 C21 C20 119.2(3)
C22 C21 C27 118.4(3)
C20 C21 C27 122.4(3)
C23 C22 C21 122.1(4)
C23 C22 H22 118.9
C21 C22 H22 118.9
C22 C23 C24 118.9(3)
C22 C23 H23 120.6
C24 C23 H23 120.6
C23 C24 C25 122.1(3)
C23 C24 H24 118.9
C25 C24 H24 118.9
C24 C25 C20 118.7(3)
C24 C25 C26 121.2(3)
C20 C25 C26 120.1(3)
C25 C26 H26A 109.5
C25 C26 H26B 109.5
H26A C26 H26B 109.5
C25 C26 H26C 109.5
H26A C26 H26C 109.5
H26B C26 H26C 109.5
C21 C27 H27A 109.5
C21 C27 H27B 109.5
H27A C27 H27B 109.5
C21 C27 H27C 109.5
H27A C27 H27C 109.5
H27B C27 H27C 109.5
C29 C28 C32 107.5(3)
C29 C28 C34 127.0(4)
C32 C28 C34 125.0(4)
C29 C28 Ru1 72.63(16)
C32 C28 Ru1 70.05(15)
C34 C28 Ru1 128.6(2)
C28 C29 C30 109.0(3)
C28 C29 C35 126.7(4)
C30 C29 C35 124.4(4)
C28 C29 Ru1 70.87(16)
C30 C29 Ru1 71.20(15)
C35 C29 Ru1 124.3(2)
C29 C30 C31 107.0(3)
C29 C30 C36 126.1(4)
C31 C30 C36 126.4(4)
C29 C30 Ru1 72.24(16)
C31 C30 Ru1 69.56(15)
C36 C30 Ru1 129.2(2)
C32 C31 C30 108.5(3)
C32 C31 C37 125.5(3)
C30 C31 C37 125.7(3)
C32 C31 Ru1 71.49(15)
C30 C31 Ru1 73.20(16)
C37 C31 Ru1 126.66(19)
C31 C32 C28 108.0(3)
C31 C32 C33 125.1(3)
C28 C32 C33 126.5(3)
C31 C32 Ru1 71.19(15)
C28 C32 Ru1 72.68(16)
C33 C32 Ru1 127.0(2)
C32 C33 H33A 109.5
C32 C33 H33B 109.5
H33A C33 H33B 109.5
C32 C33 H33C 109.5
H33A C33 H33C 109.5
H33B C33 H33C 109.5
C28 C34 H34A 109.5
C28 C34 H34B 109.5
H34A C34 H34B 109.5
C28 C34 H34C 109.5
H34A C34 H34C 109.5
H34B C34 H34C 109.5
C29 C35 H35A 109.5
C29 C35 H35B 109.5
H35A C35 H35B 109.5
C29 C35 H35C 109.5
H35A C35 H35C 109.5
H35B C35 H35C 109.5
C30 C36 H36A 109.5
C30 C36 H36B 109.5
H36A C36 H36B 109.5
C30 C36 H36C 109.5
H36A C36 H36C 109.5
H36B C36 H36C 109.5
C31 C37 H37A 109.5
C31 C37 H37B 109.5
H37A C37 H37B 109.5
C31 C37 H37C 109.5
H37A C37 H37C 109.5
H37B C37 H37C 109.5

loop_
_geom_bond_atom_site_label_1
_geom_bond_atom_site_label_2
_geom_bond_distance
Ru1 C10 1.930(3)
Ru1 C1 1.931(3)
Ru1 N3 2.080(2)
Ru1 C31 2.190(3)
Ru1 C32 2.194(3)
Ru1 C28 2.228(3)
Ru1 C30 2.238(3)
Ru1 C29 2.251(3)
N1 C1 1.165(3)
N1 C2 1.397(3)
N2 C10 1.163(3)
N2 C11 1.394(3)
N3 C19 1.152(3)
N4 C19 1.270(4)
N4 C20 1.392(4)
C2 C7 1.388(4)
C2 C3 1.393(4)
C3 C4 1.381(4)
C3 C9 1.502(4)
C4 C5 1.366(4)
C4 H4 0.9300
C5 C6 1.369(4)
C5 H5 0.9300
C6 C7 1.388(4)
C6 H6 0.9300
C7 C8 1.500(4)
C8 H8A 0.9600
C8 H8B 0.9600
C8 H8C 0.9600
C9 H9A 0.9600
C9 H9B 0.9600
C9 H9C 0.9600
C11 C12 1.391(4)
C11 C16 1.392(4)
C12 C13 1.386(4)
C12 C18 1.503(4)
C13 C14 1.370(4)
C13 H13 0.9300
C14 C15 1.374(4)
C14 H14 0.9300
C15 C16 1.384(4)
C15 H15 0.9300
C16 C17 1.497(4)
C17 H17A 0.9600
C17 H17B 0.9600
C17 H17C 0.9600
C18 H18A 0.9600
C18 H18B 0.9600
C18 H18C 0.9600
C20 C21 1.402(4)
C20 C25 1.405(4)
C21 C22 1.385(4)
C21 C27 1.504(4)
C22 C23 1.359(5)
C22 H22 0.9300
C23 C24 1.360(5)
C23 H23 0.9300
C24 C25 1.392(5)
C24 H24 0.9300
C25 C26 1.501(5)
C26 H26A 0.9600
C26 H26B 0.9600
C26 H26C 0.9600
C27 H27A 0.9600
C27 H27B 0.9600
C27 H27C 0.9600
C28 C29 1.403(5)
C28 C32 1.414(4)
C28 C34 1.516(4)
C29 C30 1.408(4)
C29 C35 1.507(5)
C30 C31 1.415(4)
C30 C36 1.499(4)
C31 C32 1.403(4)
C31 C37 1.503(4)
C32 C33 1.504(4)
C33 H33A 0.9600
C33 H33B 0.9600
C33 H33C 0.9600
C34 H34A 0.9600
C34 H34B 0.9600
C34 H34C 0.9600
C35 H35A 0.9600
C35 H35B 0.9600
C35 H35C 0.9600
C36 H36A 0.9600
C36 H36B 0.9600
C36 H36C 0.9600
C37 H37A 0.9600
C37 H37B 0.9600
C37 H37C 0.9600
